data_7029225
loop_
_publ_author_name
'Byrne, Joseph P.'
'Kitchen, Jonathan A.'
'Kotova, Oxana'
'Leigh, Vivienne'
'Bell, Alan P.'
'Boland, John J.'
'Albrecht, Martin'
'Gunnlaugsson, Thorfinnur'

_publ_section_title
;
 Synthesis, structural, photophysical and electrochemical studies of
 various d-metal complexes of btp [2,6-bis(1,2,3-triazol-4-yl)pyridine]
 ligands that give rise to the formation of metallo-supramolecular gels.
;
_journal_issue 1
_journal_name_full 'Dalton transactions (Cambridge, England : 2003)'
_journal_page_first 196
_journal_page_last 209
_journal_paper_doi 10.1039/c3dt52309h
_journal_volume 43
_journal_year 2014
_chemical_formula_sum 'C56 H51 Cl F6 N15 Ni O9 P'
_chemical_formula_weight 1317.25
_chemical_name_systematic
; 
 ? 
;
_space_group_IT_number 2
_symmetry_cell_setting triclinic
_symmetry_space_group_name_Hall '-P 1'
_symmetry_space_group_name_H-M 'P -1'
_atom_sites_solution_hydrogens geom
_atom_sites_solution_primary direct
_atom_sites_solution_secondary difmap
_audit_creation_method SHELXL-97
_cell_angle_alpha 108.541(3)
_cell_angle_beta 91.506(3)
_cell_angle_gamma 115.862(3)
_cell_formula_units_Z 2
_cell_length_a 14.4083(10)
_cell_length_b 14.8238(11)
_cell_length_c 16.2001(12)
_cell_measurement_reflns_used 9659
_cell_measurement_temperature 108(2)
_cell_measurement_theta_max 64.509
_cell_measurement_theta_min 3.561
_cell_volume 2896.2(4)
_computing_structure_refinement 'SHELXL-97 (Sheldrick, 2008)'
_computing_structure_solution 'SHELXS-97 (Sheldrick, 2008)'
_diffrn_ambient_temperature 108(2)
_diffrn_measured_fraction_theta_full 0.950
_diffrn_measured_fraction_theta_max 0.950
_diffrn_measurement_device_type 'Bruker APEX DUO'
_diffrn_measurement_method 'phi and omega scans'
_diffrn_radiation_monochromator graphite
_diffrn_radiation_source 'fine-focus sealed tube'
_diffrn_radiation_type CuK\a
_diffrn_radiation_wavelength 1.54178
_diffrn_reflns_av_R_equivalents 0.0369
_diffrn_reflns_av_sigmaI/netI 0.0396
_diffrn_reflns_limit_h_max 16
_diffrn_reflns_limit_h_min -16
_diffrn_reflns_limit_k_max 16
_diffrn_reflns_limit_k_min -16
_diffrn_reflns_limit_l_max 17
_diffrn_reflns_limit_l_min -18
_diffrn_reflns_number 28333
_diffrn_reflns_theta_full 63.49
_diffrn_reflns_theta_max 63.49
_diffrn_reflns_theta_min 3.47
_exptl_absorpt_coefficient_mu 1.952
_exptl_absorpt_correction_T_max 0.7526
_exptl_absorpt_correction_T_min 0.5582
_exptl_absorpt_correction_type multi-scan
_exptl_absorpt_process_details SADABS
_exptl_crystal_colour Purple
_exptl_crystal_density_diffrn 1.510
_exptl_crystal_density_method 'not measured'
_exptl_crystal_description Plate
_exptl_crystal_F_000 1356
_exptl_crystal_size_max 0.36
_exptl_crystal_size_mid 0.27
_exptl_crystal_size_min 0.14
_refine_diff_density_max 0.694
_refine_diff_density_min -0.872
_refine_diff_density_rms 0.061
_refine_ls_extinction_method none
_refine_ls_goodness_of_fit_ref 1.039
_refine_ls_hydrogen_treatment constr
_refine_ls_matrix_type full
_refine_ls_number_parameters 801
_refine_ls_number_reflns 8995
_refine_ls_number_restraints 0
_refine_ls_restrained_S_all 1.039
_refine_ls_R_factor_all 0.0517
_refine_ls_R_factor_gt 0.0497
_refine_ls_shift/su_max 0.000
_refine_ls_shift/su_mean 0.000
_refine_ls_structure_factor_coef Fsqd
_refine_ls_weighting_details 'calc w=1/[\s^2^(Fo^2^)+(0.0552P)^2^+3.7647P] where P=(Fo^2^+2Fc^2^)/3'
_refine_ls_weighting_scheme calc
_refine_ls_wR_factor_gt 0.1257
_refine_ls_wR_factor_ref 0.1274
_reflns_number_gt 8484
_reflns_number_total 8995
_reflns_threshold_expression >2sigma(I)
_cod_data_source_file c3dt52309h.txt
_cod_data_source_block jpb_ni
_cod_depositor_comments
;
The following automatic conversions were performed:

'_symmetry_cell_setting' value 'Triclinic' changed to 'triclinic'
according to
/usr/data/users/saulius/automatic-downloads/current/RSC/lib/dictionaries/cif_core.dic
dictionary named 'cif_core.dic' version 2.4.2 from 2011-04-26.

Automatic conversion script
Id: cif_fix_values 2281 2013-09-26 08:29:07Z andrius 
;
_cod_original_sg_symbol_H-M P-1
_cod_database_code 7029225

loop_
_symmetry_equiv_pos_as_xyz
'x, y, z'
'-x, -y, -z'

loop_
_atom_site_label
_atom_site_type_symbol
_atom_site_fract_x
_atom_site_fract_y
_atom_site_fract_z
_atom_site_U_iso_or_equiv
_atom_site_adp_type
_atom_site_occupancy
_atom_site_symmetry_multiplicity
_atom_site_calc_flag
_atom_site_refinement_flags
_atom_site_disorder_assembly
_atom_site_disorder_group
Ni1 Ni 0.74161(3) 0.17270(3) 0.41363(3) 0.02482(13) Uani 1 1 d . . .
N1 N 0.70504(19) -0.08782(17) 0.48311(15) 0.0371(5) Uani 1 1 d . . .
N2 N 0.77043(18) 0.01233(17) 0.48713(15) 0.0352(5) Uani 1 1 d . . .
N3 N 0.71140(16) 0.04560(16) 0.45667(13) 0.0295(5) Uani 1 1 d . . .
N4 N 0.58215(16) 0.08008(15) 0.37426(13) 0.0259(4) Uani 1 1 d . . .
N5 N 0.70109(16) 0.25328(16) 0.34719(13) 0.0271(5) Uani 1 1 d . . .
N6 N 0.75227(16) 0.33738(16) 0.32564(14) 0.0287(5) Uani 1 1 d . . .
N7 N 0.67904(16) 0.34744(16) 0.28224(15) 0.0295(5) Uani 1 1 d . . .
O1 O 0.9431(2) -0.3342(3) 0.1818(2) 0.0841(10) Uani 1 1 d . . .
O2 O 1.0878(2) -0.2459(3) 0.2857(3) 0.1047(13) Uani 1 1 d . . .
C1 C 1.0000(4) -0.3708(6) 0.1183(4) 0.111(2) Uani 1 1 d . . .
H1A H 0.9530 -0.4159 0.0603 0.166 Uiso 1 1 calc R . .
H1B H 1.0259 -0.4128 0.1385 0.166 Uiso 1 1 calc R . .
H1C H 1.0597 -0.3084 0.1131 0.166 Uiso 1 1 calc R . .
C2 C 0.9964(3) -0.2726(3) 0.2640(4) 0.0674(12) Uani 1 1 d . . .
C3 C 0.9309(2) -0.2415(3) 0.3246(3) 0.0543(9) Uani 1 1 d . . .
C4 C 0.8244(2) -0.2766(2) 0.2962(2) 0.0451(7) Uani 1 1 d . . .
H4A H 0.7915 -0.3214 0.2361 0.054 Uiso 1 1 calc R . .
C5 C 0.7673(2) -0.2459(2) 0.3556(2) 0.0431(7) Uani 1 1 d . . .
H5A H 0.6948 -0.2703 0.3360 0.052 Uiso 1 1 calc R . .
C6 C 0.8142(2) -0.1792(2) 0.4444(2) 0.0460(8) Uani 1 1 d . . .
C7 C 0.9194(3) -0.1448(3) 0.4716(3) 0.0624(11) Uani 1 1 d . . .
H7A H 0.9526 -0.0993 0.5315 0.075 Uiso 1 1 calc R . .
C8 C 0.9772(3) -0.1757(3) 0.4129(3) 0.0685(12) Uani 1 1 d . . .
H8A H 1.0495 -0.1518 0.4330 0.082 Uiso 1 1 calc R . .
C9 C 0.7501(3) -0.1487(2) 0.5094(2) 0.0495(8) Uani 1 1 d . . .
H9A H 0.6926 -0.2148 0.5129 0.059 Uiso 1 1 calc R . .
H9B H 0.7953 -0.1045 0.5691 0.059 Uiso 1 1 calc R . .
C10 C 0.6046(2) -0.1191(2) 0.44973(17) 0.0346(6) Uani 1 1 d . . .
H10A H 0.5444 -0.1858 0.4405 0.041 Uiso 1 1 calc R . .
C11 C 0.6087(2) -0.03311(19) 0.43215(16) 0.0297(6) Uani 1 1 d . . .
C12 C 0.5335(2) -0.01030(19) 0.39215(15) 0.0282(5) Uani 1 1 d . . .
C13 C 0.4245(2) -0.0705(2) 0.37176(17) 0.0325(6) Uani 1 1 d . . .
H13A H 0.3903 -0.1344 0.3843 0.039 Uiso 1 1 calc R . .
C14 C 0.3670(2) -0.0356(2) 0.33303(17) 0.0334(6) Uani 1 1 d . . .
H14A H 0.2924 -0.0754 0.3190 0.040 Uiso 1 1 calc R . .
C15 C 0.4177(2) 0.0578(2) 0.31437(17) 0.0311(6) Uani 1 1 d . . .
H15A H 0.3788 0.0827 0.2879 0.037 Uiso 1 1 calc R . .
C16 C 0.52691(19) 0.11353(19) 0.33554(16) 0.0281(5) Uani 1 1 d . . .
C17 C 0.59566(19) 0.21052(19) 0.31874(16) 0.0275(5) Uani 1 1 d . . .
C18 C 0.5813(2) 0.2716(2) 0.27697(18) 0.0314(6) Uani 1 1 d . . .
H18A H 0.5168 0.2625 0.2502 0.038 Uiso 1 1 calc R . .
C19 C 0.7134(2) 0.4402(2) 0.2537(2) 0.0367(6) Uani 1 1 d . . .
H19A H 0.7757 0.4484 0.2261 0.044 Uiso 1 1 calc R . .
H19B H 0.7342 0.5067 0.3061 0.044 Uiso 1 1 calc R . .
C20 C 0.6275(2) 0.4260(2) 0.18833(19) 0.0331(6) Uani 1 1 d . . .
C21 C 0.6139(2) 0.3717(2) 0.0979(2) 0.0429(7) Uani 1 1 d . . .
H21A H 0.6592 0.3421 0.0765 0.051 Uiso 1 1 calc R . .
C22 C 0.5349(2) 0.3602(2) 0.0387(2) 0.0446(7) Uani 1 1 d . . .
H22A H 0.5268 0.3236 -0.0231 0.053 Uiso 1 1 calc R . .
C23 C 0.4674(2) 0.4021(2) 0.06932(19) 0.0349(6) Uani 1 1 d . . .
C24 C 0.4811(2) 0.4564(2) 0.15936(19) 0.0364(6) Uani 1 1 d . . .
H24A H 0.4357 0.4856 0.1808 0.044 Uiso 1 1 calc R . .
C25 C 0.5604(2) 0.4683(2) 0.21841(19) 0.0355(6) Uani 1 1 d . . .
H25A H 0.5690 0.5058 0.2801 0.043 Uiso 1 1 calc R . .
C26 C 0.3823(2) 0.3866(2) 0.0040(2) 0.0385(6) Uani 1 1 d . . .
C27 C 0.2344(3) 0.4147(3) -0.0131(3) 0.0568(9) Uani 1 1 d . . .
H27A H 0.1949 0.4465 0.0228 0.085 Uiso 1 1 calc R . .
H27B H 0.1879 0.3379 -0.0464 0.085 Uiso 1 1 calc R . .
H27C H 0.2617 0.4513 -0.0545 0.085 Uiso 1 1 calc R . .
O3 O 0.36863(17) 0.34322(18) -0.07544(14) 0.0499(5) Uani 1 1 d . . .
O4 O 0.32125(16) 0.42705(17) 0.04456(14) 0.0472(5) Uani 1 1 d . . .
N41 N 0.74240(16) 0.39268(16) 0.65682(14) 0.0302(5) Uani 1 1 d . . .
N42 N 0.68429(16) 0.30067(16) 0.58767(14) 0.0306(5) Uani 1 1 d . . .
N43 N 0.75002(16) 0.28533(16) 0.53737(13) 0.0270(5) Uani 1 1 d . . .
N44 N 0.89865(15) 0.27518(16) 0.45326(13) 0.0249(4) Uani 1 1 d . . .
N45 N 0.80643(16) 0.09900(16) 0.31337(13) 0.0281(5) Uani 1 1 d . . .
N46 N 0.77350(17) 0.00287(17) 0.25298(14) 0.0307(5) Uani 1 1 d . . .
N47 N 0.86001(17) -0.00145(17) 0.22740(14) 0.0317(5) Uani 1 1 d . . .
O41 O 0.43253(16) 0.04312(16) 0.86340(14) 0.0437(5) Uani 1 1 d . . .
O42 O 0.5924(2) 0.0838(3) 0.9218(2) 0.0886(11) Uani 1 1 d . . .
C41 C 0.3885(3) -0.0464(3) 0.8936(2) 0.0529(8) Uani 1 1 d . . .
H41A H 0.3118 -0.0841 0.8751 0.079 Uiso 1 1 calc R . .
H41B H 0.4073 -0.0193 0.9584 0.079 Uiso 1 1 calc R . .
H41C H 0.4166 -0.0962 0.8675 0.079 Uiso 1 1 calc R . .
C42 C 0.5351(2) 0.1018(3) 0.88229(18) 0.0403(7) Uani 1 1 d . . .
C43 C 0.5726(2) 0.1910(2) 0.84778(17) 0.0342(6) Uani 1 1 d . . .
C44 C 0.6806(2) 0.2587(3) 0.86221(19) 0.0438(7) Uani 1 1 d . . .
H44A H 0.7281 0.2510 0.8976 0.053 Uiso 1 1 calc R . .
C45 C 0.7184(2) 0.3368(3) 0.82537(19) 0.0421(7) Uani 1 1 d . . .
H45A H 0.7920 0.3818 0.8349 0.051 Uiso 1 1 calc R . .
C46 C 0.6499(2) 0.3503(2) 0.77449(17) 0.0326(6) Uani 1 1 d . . .
C47 C 0.5424(2) 0.2864(2) 0.76378(16) 0.0304(6) Uani 1 1 d . . .
H47A H 0.4949 0.2976 0.7316 0.037 Uiso 1 1 calc R . .
C48 C 0.5034(2) 0.2065(2) 0.79959(16) 0.0304(6) Uani 1 1 d . . .
H48A H 0.4297 0.1626 0.7912 0.036 Uiso 1 1 calc R . .
C49 C 0.6919(2) 0.4301(2) 0.72869(18) 0.0349(6) Uani 1 1 d . . .
H49A H 0.6336 0.4381 0.7038 0.042 Uiso 1 1 calc R . .
H49B H 0.7437 0.5014 0.7721 0.042 Uiso 1 1 calc R . .
C50 C 0.84484(19) 0.4362(2) 0.65151(17) 0.0295(6) Uani 1 1 d . . .
H50A H 0.9013 0.5007 0.6922 0.035 Uiso 1 1 calc R . .
C51 C 0.84927(19) 0.36683(19) 0.57451(16) 0.0259(5) Uani 1 1 d . . .
C52 C 0.93394(19) 0.36228(19) 0.52820(16) 0.0268(5) Uani 1 1 d . . .
C53 C 1.0398(2) 0.4365(2) 0.55608(18) 0.0308(6) Uani 1 1 d . . .
H53A H 1.0641 0.4974 0.6098 0.037 Uiso 1 1 calc R . .
C54 C 1.1093(2) 0.4193(2) 0.50312(19) 0.0345(6) Uani 1 1 d . . .
H54A H 1.1822 0.4689 0.5204 0.041 Uiso 1 1 calc R . .
C55 C 1.0726(2) 0.3299(2) 0.42521(19) 0.0339(6) Uani 1 1 d . . .
H55A H 1.1194 0.3179 0.3883 0.041 Uiso 1 1 calc R . .
C56 C 0.9662(2) 0.2585(2) 0.40245(17) 0.0277(5) Uani 1 1 d . . .
C57 C 0.9133(2) 0.1555(2) 0.32718(17) 0.0286(5) Uani 1 1 d . . .
C58 C 0.9482(2) 0.0912(2) 0.27151(17) 0.0322(6) Uani 1 1 d . . .
H58A H 1.0186 0.1081 0.2653 0.039 Uiso 1 1 calc R . .
C59 C 0.8511(2) -0.1029(2) 0.16511(18) 0.0354(6) Uani 1 1 d . . .
H59A H 0.7938 -0.1635 0.1759 0.042 Uiso 1 1 calc R . .
H59B H 0.9173 -0.1055 0.1779 0.042 Uiso 1 1 calc R . .
C60 C 0.8296(2) -0.1194(2) 0.06838(18) 0.0309(6) Uani 1 1 d . A .
C61 C 0.8915(2) -0.1467(2) 0.01226(19) 0.0417(7) Uani 1 1 d . . .
H61A H 0.9545 -0.1429 0.0365 0.050 Uiso 1 1 calc R . .
C62 C 0.8631(3) -0.1795(3) -0.0786(2) 0.0523(8) Uani 1 1 d . A .
H62A H 0.9064 -0.1984 -0.1161 0.063 Uiso 1 1 calc R . .
C63 C 0.7741(3) -0.1848(3) -0.1148(2) 0.0520(9) Uani 1 1 d . . .
C64 C 0.7129(3) -0.1563(4) -0.0607(3) 0.0671(12) Uani 1 1 d . A .
H64A H 0.6512 -0.1588 -0.0859 0.081 Uiso 1 1 calc R . .
C65 C 0.7396(3) -0.1236(3) 0.0309(2) 0.0542(9) Uani 1 1 d . . .
H65A H 0.6961 -0.1041 0.0678 0.065 Uiso 1 1 calc R A .
C66 C 0.7105(6) -0.2156(6) -0.2020(5) 0.0345(15) Uiso 0.40 1 d P A 1
C67 C 0.6822(6) -0.3358(7) -0.3474(5) 0.0447(18) Uiso 0.40 1 d P A 1
H67A H 0.6071 -0.3579 -0.3502 0.054 Uiso 0.40 1 calc PR A 1
H67B H 0.6916 -0.3989 -0.3783 0.054 Uiso 0.40 1 calc PR A 1
H67C H 0.7121 -0.2829 -0.3760 0.054 Uiso 0.40 1 calc PR A 1
O43 O 0.7358(4) -0.2875(5) -0.2546(4) 0.0416(12) Uiso 0.40 1 d P A 1
O44 O 0.6503(4) -0.1899(4) -0.2277(3) 0.0397(11) Uiso 0.40 1 d P A 1
C166 C 0.7566(4) -0.2371(4) -0.2181(3) 0.0328(10) Uiso 0.60 1 d P A 2
C167 C 0.6343(4) -0.3064(4) -0.3491(3) 0.0356(10) Uiso 0.60 1 d P A 2
H16A H 0.6952 -0.2756 -0.3757 0.043 Uiso 0.60 1 calc PR A 2
H16B H 0.5771 -0.2963 -0.3714 0.043 Uiso 0.60 1 calc PR A 2
H16C H 0.6109 -0.3835 -0.3647 0.043 Uiso 0.60 1 calc PR A 2
O143 O 0.8136(3) -0.2625(3) -0.2623(2) 0.0478(8) Uiso 0.60 1 d P A 2
O144 O 0.6633(2) -0.2528(2) -0.2534(2) 0.0322(7) Uiso 0.60 1 d P A 2
Cl1 Cl 0.51527(5) 0.61674(5) 0.42719(4) 0.03923(17) Uani 1 1 d . . .
P1 P 0.93519(7) 0.33120(7) 0.13620(5) 0.0540(2) Uani 1 1 d . . .
F1 F 0.93561(17) 0.43761(19) 0.20016(16) 0.0825(7) Uani 1 1 d . . .
F2 F 0.9798(4) 0.3207(2) 0.2191(2) 0.1534(19) Uani 1 1 d . . .
F3 F 0.9357(3) 0.2263(3) 0.0734(2) 0.1340(15) Uani 1 1 d . . .
F4 F 1.05077(16) 0.4051(2) 0.12984(16) 0.0920(9) Uani 1 1 d . . .
F5 F 0.8913(2) 0.3440(3) 0.05289(17) 0.1096(10) Uani 1 1 d . . .
F6 F 0.8165(2) 0.2668(3) 0.1410(2) 0.1468(17) Uani 1 1 d . . .
O100 O 0.36444(16) 0.51542(19) 0.54976(14) 0.0506(5) Uani 1 1 d . . .
H10X H 0.4036 0.5486 0.5099 0.061 Uiso 1 1 d . . .
H10Y H 0.3956 0.4725 0.5486 0.061 Uiso 1 1 d . . .
N100 N 0.1292(3) 1.0043(3) 0.2529(2) 0.0680(8) Uani 1 1 d . . .
C100 C 0.1557(2) 0.9671(3) 0.1927(2) 0.0463(7) Uani 1 1 d . . .
C101 C 0.1894(4) 0.9208(3) 0.1149(3) 0.0864(15) Uani 1 1 d . . .
H10B H 0.1756 0.9444 0.0679 0.104 Uiso 1 1 calc R . .
H10C H 0.1505 0.8421 0.0945 0.104 Uiso 1 1 calc R . .
H10D H 0.2648 0.9446 0.1291 0.104 Uiso 1 1 calc R . .

loop_
_atom_site_aniso_label
_atom_site_aniso_U_11
_atom_site_aniso_U_22
_atom_site_aniso_U_33
_atom_site_aniso_U_23
_atom_site_aniso_U_13
_atom_site_aniso_U_12
Ni1 0.0215(2) 0.0198(2) 0.0247(2) 0.00318(17) 0.00675(17) 0.00579(17)
N1 0.0461(14) 0.0252(11) 0.0280(12) 0.0084(9) -0.0007(10) 0.0080(10)
N2 0.0376(13) 0.0250(11) 0.0293(12) 0.0067(9) -0.0002(10) 0.0058(10)
N3 0.0297(11) 0.0249(11) 0.0230(10) 0.0036(9) 0.0039(9) 0.0073(9)
N4 0.0250(10) 0.0197(10) 0.0232(10) 0.0024(8) 0.0092(8) 0.0057(9)
N5 0.0240(11) 0.0215(10) 0.0274(11) 0.0041(9) 0.0091(9) 0.0067(9)
N6 0.0265(11) 0.0236(11) 0.0314(11) 0.0069(9) 0.0093(9) 0.0099(9)
N7 0.0245(11) 0.0240(11) 0.0372(12) 0.0073(9) 0.0079(9) 0.0116(9)
O1 0.0581(17) 0.150(3) 0.095(2) 0.070(2) 0.0307(17) 0.075(2)
O2 0.0313(14) 0.0739(19) 0.195(4) 0.034(2) 0.0040(18) 0.0240(13)
C1 0.085(3) 0.204(7) 0.124(4) 0.096(5) 0.057(3) 0.109(4)
C2 0.0346(19) 0.058(2) 0.131(4) 0.059(3) 0.013(2) 0.0233(17)
C3 0.0304(16) 0.0402(17) 0.100(3) 0.0410(19) 0.0013(17) 0.0131(14)
C4 0.0324(15) 0.0416(17) 0.063(2) 0.0263(15) -0.0015(14) 0.0146(13)
C5 0.0293(15) 0.0396(16) 0.0548(19) 0.0202(14) -0.0058(13) 0.0103(13)
C6 0.0433(17) 0.0268(14) 0.0584(19) 0.0204(14) -0.0145(15) 0.0065(13)
C7 0.049(2) 0.0369(18) 0.084(3) 0.0181(18) -0.028(2) 0.0106(16)
C8 0.0324(18) 0.0415(19) 0.116(4) 0.031(2) -0.025(2) 0.0047(15)
C9 0.058(2) 0.0337(16) 0.0414(17) 0.0162(14) -0.0134(15) 0.0078(14)
C10 0.0378(15) 0.0250(13) 0.0228(13) 0.0047(11) 0.0013(11) 0.0024(11)
C11 0.0325(14) 0.0213(12) 0.0204(12) 0.0016(10) 0.0071(10) 0.0040(11)
C12 0.0309(14) 0.0230(12) 0.0190(12) 0.0005(10) 0.0091(10) 0.0074(11)
C13 0.0317(14) 0.0241(13) 0.0239(13) 0.0021(10) 0.0106(11) 0.0023(11)
C14 0.0236(13) 0.0315(14) 0.0272(13) 0.0012(11) 0.0075(11) 0.0043(11)
C15 0.0238(13) 0.0298(13) 0.0290(13) 0.0037(11) 0.0073(10) 0.0084(11)
C16 0.0263(13) 0.0234(12) 0.0262(13) 0.0015(10) 0.0095(10) 0.0096(11)
C17 0.0220(12) 0.0229(12) 0.0290(13) 0.0021(10) 0.0082(10) 0.0080(10)
C18 0.0229(13) 0.0259(13) 0.0411(15) 0.0075(11) 0.0083(11) 0.0109(11)
C19 0.0314(14) 0.0284(14) 0.0492(17) 0.0165(13) 0.0088(12) 0.0115(12)
C20 0.0300(14) 0.0252(13) 0.0416(15) 0.0103(12) 0.0088(12) 0.0121(11)
C21 0.0373(16) 0.0401(16) 0.0494(18) 0.0041(14) 0.0112(13) 0.0248(14)
C22 0.0429(17) 0.0439(17) 0.0375(16) -0.0020(13) 0.0064(13) 0.0240(14)
C23 0.0323(14) 0.0261(13) 0.0409(16) 0.0069(12) 0.0075(12) 0.0128(11)
C24 0.0373(15) 0.0332(14) 0.0410(16) 0.0087(12) 0.0120(12) 0.0217(12)
C25 0.0394(15) 0.0325(14) 0.0341(15) 0.0081(12) 0.0094(12) 0.0191(12)
C26 0.0361(15) 0.0263(14) 0.0455(18) 0.0083(13) 0.0051(13) 0.0118(12)
C27 0.049(2) 0.052(2) 0.068(2) 0.0138(17) -0.0055(17) 0.0288(17)
O3 0.0490(13) 0.0474(12) 0.0413(13) 0.0058(10) 0.0010(10) 0.0202(11)
O4 0.0439(12) 0.0474(12) 0.0515(13) 0.0090(10) 0.0009(10) 0.0291(10)
N41 0.0275(11) 0.0243(11) 0.0267(11) 0.0009(9) 0.0084(9) 0.0075(9)
N42 0.0263(11) 0.0246(11) 0.0286(11) 0.0019(9) 0.0094(9) 0.0066(9)
N43 0.0235(11) 0.0221(10) 0.0273(11) 0.0048(9) 0.0080(9) 0.0066(9)
N44 0.0225(10) 0.0214(10) 0.0271(11) 0.0061(9) 0.0071(8) 0.0088(8)
N45 0.0278(11) 0.0251(11) 0.0261(11) 0.0050(9) 0.0079(9) 0.0108(9)
N46 0.0320(12) 0.0270(11) 0.0280(11) 0.0038(9) 0.0090(9) 0.0136(10)
N47 0.0350(12) 0.0283(11) 0.0295(11) 0.0047(9) 0.0107(9) 0.0166(10)
O41 0.0382(11) 0.0446(12) 0.0491(12) 0.0217(10) 0.0023(9) 0.0174(9)
O42 0.0474(15) 0.166(3) 0.113(2) 0.113(2) 0.0331(15) 0.0569(18)
C41 0.064(2) 0.0511(19) 0.0509(19) 0.0259(16) 0.0109(16) 0.0280(17)
C42 0.0374(16) 0.068(2) 0.0286(14) 0.0203(14) 0.0140(12) 0.0340(16)
C43 0.0318(14) 0.0498(16) 0.0214(13) 0.0085(12) 0.0086(11) 0.0223(13)
C44 0.0299(15) 0.071(2) 0.0316(15) 0.0167(15) 0.0046(12) 0.0263(15)
C45 0.0248(14) 0.0557(18) 0.0356(15) 0.0111(14) 0.0065(12) 0.0140(13)
C46 0.0299(14) 0.0349(14) 0.0234(13) -0.0003(11) 0.0066(11) 0.0146(12)
C47 0.0278(13) 0.0356(14) 0.0225(12) 0.0019(11) 0.0053(10) 0.0164(12)
C48 0.0254(13) 0.0387(15) 0.0219(12) 0.0027(11) 0.0060(10) 0.0164(12)
C49 0.0326(14) 0.0311(14) 0.0297(14) -0.0005(11) 0.0108(11) 0.0131(12)
C50 0.0240(13) 0.0230(12) 0.0287(13) 0.0025(10) 0.0036(10) 0.0052(10)
C51 0.0218(12) 0.0203(12) 0.0269(13) 0.0046(10) 0.0040(10) 0.0054(10)
C52 0.0247(13) 0.0220(12) 0.0283(13) 0.0061(10) 0.0051(10) 0.0086(10)
C53 0.0236(13) 0.0238(12) 0.0335(14) 0.0039(11) 0.0041(11) 0.0061(11)
C54 0.0219(13) 0.0286(14) 0.0441(16) 0.0100(12) 0.0070(11) 0.0066(11)
C55 0.0251(13) 0.0326(14) 0.0425(16) 0.0116(12) 0.0135(12) 0.0133(11)
C56 0.0271(13) 0.0256(13) 0.0294(13) 0.0085(11) 0.0094(10) 0.0122(11)
C57 0.0271(13) 0.0266(13) 0.0299(13) 0.0092(11) 0.0109(11) 0.0111(11)
C58 0.0283(14) 0.0316(14) 0.0339(14) 0.0083(12) 0.0121(11) 0.0139(12)
C59 0.0446(16) 0.0307(14) 0.0306(14) 0.0042(11) 0.0093(12) 0.0222(13)
C60 0.0283(13) 0.0271(13) 0.0323(14) 0.0052(11) 0.0051(11) 0.0126(11)
C61 0.0416(16) 0.0511(18) 0.0322(15) 0.0042(13) 0.0050(12) 0.0295(14)
C62 0.075(2) 0.0538(19) 0.0302(16) 0.0068(14) 0.0122(16) 0.0384(18)
C63 0.0474(19) 0.0412(17) 0.0381(17) 0.0160(14) -0.0076(15) -0.0042(15)
C64 0.0313(17) 0.105(3) 0.074(3) 0.065(2) 0.0042(17) 0.0173(19)
C65 0.0434(18) 0.088(3) 0.064(2) 0.049(2) 0.0291(16) 0.0428(18)
Cl1 0.0442(4) 0.0301(3) 0.0369(4) 0.0128(3) 0.0056(3) 0.0116(3)
P1 0.0402(5) 0.0527(5) 0.0356(4) -0.0031(4) 0.0033(3) 0.0070(4)
F1 0.0494(12) 0.0788(15) 0.0727(14) -0.0176(12) 0.0084(10) 0.0223(11)
F2 0.252(4) 0.0466(14) 0.0775(18) 0.0160(13) -0.065(2) 0.008(2)
F3 0.121(2) 0.098(2) 0.113(2) -0.0612(18) -0.054(2) 0.0657(19)
F4 0.0386(11) 0.113(2) 0.0763(15) 0.0009(14) 0.0206(11) 0.0176(12)
F5 0.101(2) 0.142(3) 0.0598(15) 0.0093(16) -0.0211(14) 0.056(2)
F6 0.083(2) 0.105(2) 0.101(2) -0.0247(18) 0.0357(17) -0.0424(17)
O100 0.0379(11) 0.0639(14) 0.0462(12) 0.0135(11) 0.0137(9) 0.0249(11)
N100 0.073(2) 0.071(2) 0.070(2) 0.0244(18) 0.0216(18) 0.0421(19)
C100 0.0332(16) 0.0407(17) 0.058(2) 0.0096(15) -0.0053(14) 0.0178(14)
C101 0.073(3) 0.050(2) 0.098(3) -0.009(2) 0.025(2) 0.021(2)

loop_
_atom_type_symbol
_atom_type_description
_atom_type_scat_dispersion_real
_atom_type_scat_dispersion_imag
_atom_type_scat_source
C C 0.0181 0.0091 'International Tables Vol C Tables 4.2.6.8 and 6.1.1.4'
H H 0.0000 0.0000 'International Tables Vol C Tables 4.2.6.8 and 6.1.1.4'
N N 0.0311 0.0180 'International Tables Vol C Tables 4.2.6.8 and 6.1.1.4'
O O 0.0492 0.0322 'International Tables Vol C Tables 4.2.6.8 and 6.1.1.4'
F F 0.0727 0.0534 'International Tables Vol C Tables 4.2.6.8 and 6.1.1.4'
P P 0.2955 0.4335 'International Tables Vol C Tables 4.2.6.8 and 6.1.1.4'
Cl Cl 0.3639 0.7018 'International Tables Vol C Tables 4.2.6.8 and 6.1.1.4'
Ni Ni -3.0029 0.5091 'International Tables Vol C Tables 4.2.6.8 and 6.1.1.4'

loop_
_geom_angle_atom_site_label_1
_geom_angle_atom_site_label_2
_geom_angle_atom_site_label_3
_geom_angle
_geom_angle_publ_flag
N44 Ni1 N4 175.43(8) y
N44 Ni1 N5 98.69(8) y
N4 Ni1 N5 77.33(8) y
N44 Ni1 N3 106.93(8) y
N4 Ni1 N3 77.15(8) y
N5 Ni1 N3 154.31(8) y
N44 Ni1 N43 77.45(8) y
N4 Ni1 N43 100.17(8) y
N5 Ni1 N43 90.36(8) y
N3 Ni1 N43 96.91(8) y
N44 Ni1 N45 77.24(8) y
N4 Ni1 N45 105.40(8) y
N5 Ni1 N45 98.08(8) y
N3 Ni1 N45 85.97(8) y
N43 Ni1 N45 154.24(8) y
N2 N1 C10 112.0(2) ?
N2 N1 C9 118.5(2) ?
C10 N1 C9 129.4(2) ?
N3 N2 N1 106.0(2) ?
N2 N3 C11 110.1(2) ?
N2 N3 Ni1 134.21(17) ?
C11 N3 Ni1 114.17(17) ?
C16 N4 C12 120.8(2) ?
C16 N4 Ni1 119.41(16) ?
C12 N4 Ni1 119.71(17) ?
N6 N5 C17 110.1(2) ?
N6 N5 Ni1 135.66(17) ?
C17 N5 Ni1 114.26(16) ?
N5 N6 N7 105.86(19) ?
N6 N7 C18 112.1(2) ?
N6 N7 C19 118.2(2) ?
C18 N7 C19 129.5(2) ?
C2 O1 C1 116.6(3) ?
O1 C1 H1A 109.5 ?
O1 C1 H1B 109.5 ?
H1A C1 H1B 109.5 ?
O1 C1 H1C 109.5 ?
H1A C1 H1C 109.5 ?
H1B C1 H1C 109.5 ?
O2 C2 O1 122.7(4) ?
O2 C2 C3 124.7(5) ?
O1 C2 C3 112.6(3) ?
C8 C3 C4 118.9(4) ?
C8 C3 C2 118.8(3) ?
C4 C3 C2 122.3(4) ?
C5 C4 C3 119.8(3) ?
C5 C4 H4A 120.1 ?
C3 C4 H4A 120.1 ?
C4 C5 C6 121.2(3) ?
C4 C5 H5A 119.4 ?
C6 C5 H5A 119.4 ?
C7 C6 C5 118.5(4) ?
C7 C6 C9 120.8(3) ?
C5 C6 C9 120.7(3) ?
C6 C7 C8 120.8(4) ?
C6 C7 H7A 119.6 ?
C8 C7 H7A 119.6 ?
C7 C8 C3 120.8(3) ?
C7 C8 H8A 119.6 ?
C3 C8 H8A 119.6 ?
N1 C9 C6 111.7(2) ?
N1 C9 H9A 109.3 ?
C6 C9 H9A 109.3 ?
N1 C9 H9B 109.3 ?
C6 C9 H9B 109.3 ?
H9A C9 H9B 107.9 ?
N1 C10 C11 104.4(2) ?
N1 C10 H10A 127.8 ?
C11 C10 H10A 127.8 ?
C10 C11 N3 107.5(2) ?
C10 C11 C12 135.7(2) ?
N3 C11 C12 116.7(2) ?
N4 C12 C13 120.8(2) ?
N4 C12 C11 111.6(2) ?
C13 C12 C11 127.6(2) ?
C14 C13 C12 118.7(2) ?
C14 C13 H13A 120.6 ?
C12 C13 H13A 120.6 ?
C13 C14 C15 120.3(2) ?
C13 C14 H14A 119.9 ?
C15 C14 H14A 119.9 ?
C16 C15 C14 118.1(3) ?
C16 C15 H15A 120.9 ?
C14 C15 H15A 120.9 ?
N4 C16 C15 121.3(2) ?
N4 C16 C17 111.6(2) ?
C15 C16 C17 127.1(2) ?
N5 C17 C18 107.6(2) ?
N5 C17 C16 117.0(2) ?
C18 C17 C16 135.4(2) ?
N7 C18 C17 104.4(2) ?
N7 C18 H18A 127.8 ?
C17 C18 H18A 127.8 ?
N7 C19 C20 111.3(2) ?
N7 C19 H19A 109.4 ?
C20 C19 H19A 109.4 ?
N7 C19 H19B 109.4 ?
C20 C19 H19B 109.4 ?
H19A C19 H19B 108.0 ?
C25 C20 C21 119.0(3) ?
C25 C20 C19 119.6(3) ?
C21 C20 C19 121.4(2) ?
C22 C21 C20 120.6(3) ?
C22 C21 H21A 119.7 ?
C20 C21 H21A 119.7 ?
C21 C22 C23 120.2(3) ?
C21 C22 H22A 119.9 ?
C23 C22 H22A 119.9 ?
C24 C23 C22 119.2(3) ?
C24 C23 C26 122.1(2) ?
C22 C23 C26 118.7(3) ?
C25 C24 C23 120.6(2) ?
C25 C24 H24A 119.7 ?
C23 C24 H24A 119.7 ?
C24 C25 C20 120.5(3) ?
C24 C25 H25A 119.7 ?
C20 C25 H25A 119.7 ?
O3 C26 O4 123.7(3) ?
O3 C26 C23 125.0(3) ?
O4 C26 C23 111.3(2) ?
O4 C27 H27A 109.5 ?
O4 C27 H27B 109.5 ?
H27A C27 H27B 109.5 ?
O4 C27 H27C 109.5 ?
H27A C27 H27C 109.5 ?
H27B C27 H27C 109.5 ?
C26 O4 C27 115.9(3) ?
N42 N41 C50 111.8(2) ?
N42 N41 C49 119.5(2) ?
C50 N41 C49 128.6(2) ?
N43 N42 N41 106.02(19) ?
N42 N43 C51 109.77(19) ?
N42 N43 Ni1 137.26(16) ?
C51 N43 Ni1 112.92(15) ?
C52 N44 C56 120.1(2) ?
C52 N44 Ni1 119.63(16) ?
C56 N44 Ni1 120.22(16) ?
N46 N45 C57 109.9(2) ?
N46 N45 Ni1 135.36(16) ?
C57 N45 Ni1 112.74(16) ?
N45 N46 N47 106.0(2) ?
N46 N47 C58 111.8(2) ?
N46 N47 C59 119.8(2) ?
C58 N47 C59 128.1(2) ?
C42 O41 C41 117.1(2) ?
O41 C41 H41A 109.5 ?
O41 C41 H41B 109.5 ?
H41A C41 H41B 109.5 ?
O41 C41 H41C 109.5 ?
H41A C41 H41C 109.5 ?
H41B C41 H41C 109.5 ?
O42 C42 O41 123.2(3) ?
O42 C42 C43 123.8(3) ?
O41 C42 C43 113.0(2) ?
C48 C43 C44 119.3(3) ?
C48 C43 C42 121.8(2) ?
C44 C43 C42 118.9(2) ?
C45 C44 C43 120.4(3) ?
C45 C44 H44A 119.8 ?
C43 C44 H44A 119.8 ?
C44 C45 C46 120.5(3) ?
C44 C45 H45A 119.7 ?
C46 C45 H45A 119.7 ?
C47 C46 C45 119.1(3) ?
C47 C46 C49 120.5(2) ?
C45 C46 C49 120.4(2) ?
C46 C47 C48 120.8(2) ?
C46 C47 H47A 119.6 ?
C48 C47 H47A 119.6 ?
C47 C48 C43 119.7(2) ?
C47 C48 H48A 120.1 ?
C43 C48 H48A 120.1 ?
N41 C49 C46 109.9(2) ?
N41 C49 H49A 109.7 ?
C46 C49 H49A 109.7 ?
N41 C49 H49B 109.7 ?
C46 C49 H49B 109.7 ?
H49A C49 H49B 108.2 ?
N41 C50 C51 104.4(2) ?
N41 C50 H50A 127.8 ?
C51 C50 H50A 127.8 ?
N43 C51 C50 107.9(2) ?
N43 C51 C52 117.5(2) ?
C50 C51 C52 134.5(2) ?
N44 C52 C53 121.7(2) ?
N44 C52 C51 112.3(2) ?
C53 C52 C51 126.0(2) ?
C52 C53 C54 118.1(2) ?
C52 C53 H53A 121.0 ?
C54 C53 H53A 121.0 ?
C55 C54 C53 120.2(2) ?
C55 C54 H54A 119.9 ?
C53 C54 H54A 119.9 ?
C56 C55 C54 118.4(2) ?
C56 C55 H55A 120.8 ?
C54 C55 H55A 120.8 ?
N44 C56 C55 121.5(2) ?
N44 C56 C57 111.6(2) ?
C55 C56 C57 126.7(2) ?
N45 C57 C58 107.9(2) ?
N45 C57 C56 117.8(2) ?
C58 C57 C56 133.6(2) ?
N47 C58 C57 104.4(2) ?
N47 C58 H58A 127.8 ?
C57 C58 H58A 127.8 ?
N47 C59 C60 114.8(2) ?
N47 C59 H59A 108.6 ?
C60 C59 H59A 108.6 ?
N47 C59 H59B 108.6 ?
C60 C59 H59B 108.6 ?
H59A C59 H59B 107.5 ?
C61 C60 C65 117.9(3) ?
C61 C60 C59 120.1(2) ?
C65 C60 C59 121.3(2) ?
C60 C61 C62 120.9(3) ?
C60 C61 H61A 119.5 ?
C62 C61 H61A 119.5 ?
C63 C62 C61 120.7(3) ?
C63 C62 H62A 119.6 ?
C61 C62 H62A 119.6 ?
C62 C63 C64 119.4(3) ?
C62 C63 C66 141.3(4) ?
C64 C63 C66 99.2(4) ?
C62 C63 C166 108.6(3) ?
C64 C63 C166 131.6(3) ?
C66 C63 C166 32.9(3) ?
C63 C64 C65 120.9(3) ?
C63 C64 H64A 119.6 ?
C65 C64 H64A 119.6 ?
C60 C65 C64 120.1(3) ?
C60 C65 H65A 120.0 ?
C64 C65 H65A 120.0 ?
O44 C66 O43 123.5(7) ?
O44 C66 C63 134.9(7) ?
O43 C66 C63 101.6(6) ?
C66 O43 C67 114.7(6) ?
O143 C166 O144 123.0(5) ?
O143 C166 C63 128.4(4) ?
O144 C166 C63 108.7(4) ?
O144 C167 H16A 109.5 ?
O144 C167 H16B 109.5 ?
H16A C167 H16B 109.5 ?
O144 C167 H16C 109.5 ?
H16A C167 H16C 109.5 ?
H16B C167 H16C 109.5 ?
C166 O144 C167 114.5(4) ?
F2 P1 F3 91.2(2) ?
F2 P1 F6 95.2(2) ?
F3 P1 F6 91.8(2) ?
F2 P1 F4 89.1(2) ?
F3 P1 F4 92.62(18) ?
F6 P1 F4 173.7(2) ?
F2 P1 F5 179.01(18) ?
F3 P1 F5 89.51(19) ?
F6 P1 F5 85.4(2) ?
F4 P1 F5 90.21(17) ?
F2 P1 F1 88.42(18) ?
F3 P1 F1 179.54(16) ?
F6 P1 F1 88.49(16) ?
F4 P1 F1 87.07(13) ?
F5 P1 F1 90.83(17) ?
H10X O100 H10Y 96.8 ?
N100 C100 C101 178.7(4) ?
C100 C101 H10B 109.5 ?
C100 C101 H10C 109.5 ?
H10B C101 H10C 109.5 ?
C100 C101 H10D 109.5 ?
H10B C101 H10D 109.5 ?
H10C C101 H10D 109.5 ?

loop_
_geom_bond_atom_site_label_1
_geom_bond_atom_site_label_2
_geom_bond_distance
_geom_bond_publ_flag
Ni1 N44 2.036(2) y
Ni1 N4 2.046(2) y
Ni1 N5 2.078(2) y
Ni1 N3 2.088(2) y
Ni1 N43 2.122(2) y
Ni1 N45 2.132(2) y
N1 N2 1.346(3) ?
N1 C10 1.348(4) ?
N1 C9 1.469(4) ?
N2 N3 1.307(3) ?
N3 C11 1.370(3) ?
N4 C16 1.338(3) ?
N4 C12 1.345(3) ?
N5 N6 1.307(3) ?
N5 C17 1.364(3) ?
N6 N7 1.340(3) ?
N7 C18 1.344(3) ?
N7 C19 1.474(3) ?
O1 C2 1.326(6) ?
O1 C1 1.450(5) ?
O2 C2 1.203(4) ?
C1 H1A 0.9800 ?
C1 H1B 0.9800 ?
C1 H1C 0.9800 ?
C2 C3 1.485(6) ?
C3 C8 1.392(6) ?
C3 C4 1.397(4) ?
C4 C5 1.380(5) ?
C4 H4A 0.9500 ?
C5 C6 1.402(5) ?
C5 H5A 0.9500 ?
C6 C7 1.378(5) ?
C6 C9 1.510(5) ?
C7 C8 1.381(6) ?
C7 H7A 0.9500 ?
C8 H8A 0.9500 ?
C9 H9A 0.9900 ?
C9 H9B 0.9900 ?
C10 C11 1.370(4) ?
C10 H10A 0.9500 ?
C11 C12 1.460(4) ?
C12 C13 1.391(4) ?
C13 C14 1.379(4) ?
C13 H13A 0.9500 ?
C14 C15 1.391(4) ?
C14 H14A 0.9500 ?
C15 C16 1.390(4) ?
C15 H15A 0.9500 ?
C16 C17 1.464(4) ?
C17 C18 1.366(4) ?
C18 H18A 0.9500 ?
C19 C20 1.503(4) ?
C19 H19A 0.9900 ?
C19 H19B 0.9900 ?
C20 C25 1.387(4) ?
C20 C21 1.390(4) ?
C21 C22 1.383(4) ?
C21 H21A 0.9500 ?
C22 C23 1.391(4) ?
C22 H22A 0.9500 ?
C23 C24 1.383(4) ?
C23 C26 1.486(4) ?
C24 C25 1.382(4) ?
C24 H24A 0.9500 ?
C25 H25A 0.9500 ?
C26 O3 1.207(4) ?
C26 O4 1.343(4) ?
C27 O4 1.449(4) ?
C27 H27A 0.9800 ?
C27 H27B 0.9800 ?
C27 H27C 0.9800 ?
N41 N42 1.341(3) ?
N41 C50 1.347(3) ?
N41 C49 1.477(3) ?
N42 N43 1.313(3) ?
N43 C51 1.361(3) ?
N44 C52 1.341(3) ?
N44 C56 1.344(3) ?
N45 N46 1.308(3) ?
N45 C57 1.364(3) ?
N46 N47 1.345(3) ?
N47 C58 1.348(3) ?
N47 C59 1.469(3) ?
O41 C42 1.312(4) ?
O41 C41 1.447(4) ?
O42 C42 1.198(4) ?
C41 H41A 0.9800 ?
C41 H41B 0.9800 ?
C41 H41C 0.9800 ?
C42 C43 1.488(4) ?
C43 C48 1.390(4) ?
C43 C44 1.397(4) ?
C44 C45 1.378(5) ?
C44 H44A 0.9500 ?
C45 C46 1.389(4) ?
C45 H45A 0.9500 ?
C46 C47 1.388(4) ?
C46 C49 1.509(4) ?
C47 C48 1.389(4) ?
C47 H47A 0.9500 ?
C48 H48A 0.9500 ?
C49 H49A 0.9900 ?
C49 H49B 0.9900 ?
C50 C51 1.365(4) ?
C50 H50A 0.9500 ?
C51 C52 1.464(3) ?
C52 C53 1.387(4) ?
C53 C54 1.391(4) ?
C53 H53A 0.9500 ?
C54 C55 1.385(4) ?
C54 H54A 0.9500 ?
C55 C56 1.383(4) ?
C55 H55A 0.9500 ?
C56 C57 1.467(4) ?
C57 C58 1.366(4) ?
C58 H58A 0.9500 ?
C59 C60 1.509(4) ?
C59 H59A 0.9900 ?
C59 H59B 0.9900 ?
C60 C61 1.382(4) ?
C60 C65 1.385(4) ?
C61 C62 1.382(4) ?
C61 H61A 0.9500 ?
C62 C63 1.355(5) ?
C62 H62A 0.9500 ?
C63 C64 1.361(6) ?
C63 C66 1.483(8) ?
C63 C166 1.565(6) ?
C64 C65 1.392(5) ?
C64 H64A 0.9500 ?
C65 H65A 0.9500 ?
C66 O44 1.202(9) ?
C66 O43 1.331(9) ?
C67 O43 1.464(10) ?
C67 H67A 0.9800 ?
C67 H67B 0.9800 ?
C67 H67C 0.9800 ?
C166 O143 1.208(6) ?
C166 O144 1.338(6) ?
C167 O144 1.450(6) ?
C167 H16A 0.9800 ?
C167 H16B 0.9800 ?
C167 H16C 0.9800 ?
P1 F2 1.554(3) ?
P1 F3 1.568(3) ?
P1 F6 1.572(3) ?
P1 F4 1.573(2) ?
P1 F5 1.575(3) ?
P1 F1 1.585(2) ?
O100 H10X 0.9780 ?
O100 H10Y 0.9213 ?
N100 C100 1.125(4) ?
C100 C101 1.438(5) ?
C101 H10B 0.9800 ?
C101 H10C 0.9800 ?
C101 H10D 0.9800 ?

loop_
_geom_hbond_atom_site_label_D
_geom_hbond_atom_site_label_H
_geom_hbond_atom_site_label_A
_geom_hbond_distance_DH
_geom_hbond_distance_HA
_geom_hbond_distance_DA
_geom_hbond_angle_DHA
_geom_hbond_site_symmetry_A
O100 H10X Cl1 0.98 2.23 3.193(2) 169.3 .
O100 H10Y Cl1 0.92 2.31 3.221(2) 169.6 2_666

loop_
_geom_torsion_atom_site_label_1
_geom_torsion_atom_site_label_2
_geom_torsion_atom_site_label_3
_geom_torsion_atom_site_label_4
_geom_torsion
C10 N1 N2 N3 0.4(3)
C9 N1 N2 N3 177.2(2)
N1 N2 N3 C11 -0.7(3)
N1 N2 N3 Ni1 -165.34(18)
N44 Ni1 N3 N2 -13.6(2)
N4 Ni1 N3 N2 168.6(2)
N5 Ni1 N3 N2 162.0(2)
N43 Ni1 N3 N2 -92.5(2)
N45 Ni1 N3 N2 61.8(2)
N44 Ni1 N3 C11 -177.72(16)
N4 Ni1 N3 C11 4.44(16)
N5 Ni1 N3 C11 -2.1(3)
N43 Ni1 N3 C11 103.35(17)
N45 Ni1 N3 C11 -102.37(17)
N44 Ni1 N4 C16 23.8(11)
N5 Ni1 N4 C16 -5.97(17)
N3 Ni1 N4 C16 176.94(18)
N43 Ni1 N4 C16 82.10(18)
N45 Ni1 N4 C16 -100.98(18)
N44 Ni1 N4 C12 -152.4(9)
N5 Ni1 N4 C12 177.85(18)
N3 Ni1 N4 C12 0.76(17)
N43 Ni1 N4 C12 -94.08(17)
N45 Ni1 N4 C12 82.84(18)
N44 Ni1 N5 N6 5.7(2)
N4 Ni1 N5 N6 -176.6(2)
N3 Ni1 N5 N6 -170.0(2)
N43 Ni1 N5 N6 83.1(2)
N45 Ni1 N5 N6 -72.5(2)
N44 Ni1 N5 C17 -173.64(16)
N4 Ni1 N5 C17 4.06(16)
N3 Ni1 N5 C17 10.6(3)
N43 Ni1 N5 C17 -96.29(16)
N45 Ni1 N5 C17 108.13(16)
C17 N5 N6 N7 -0.7(2)
Ni1 N5 N6 N7 179.88(17)
N5 N6 N7 C18 1.0(3)
N5 N6 N7 C19 176.7(2)
C1 O1 C2 O2 1.4(6)
C1 O1 C2 C3 -178.5(4)
O2 C2 C3 C8 0.8(5)
O1 C2 C3 C8 -179.2(3)
O2 C2 C3 C4 -178.8(3)
O1 C2 C3 C4 1.2(4)
C8 C3 C4 C5 -0.1(4)
C2 C3 C4 C5 179.4(3)
C3 C4 C5 C6 0.4(4)
C4 C5 C6 C7 -0.1(4)
C4 C5 C6 C9 -178.4(3)
C5 C6 C7 C8 -0.4(5)
C9 C6 C7 C8 177.8(3)
C6 C7 C8 C3 0.6(5)
C4 C3 C8 C7 -0.4(5)
C2 C3 C8 C7 -180.0(3)
N2 N1 C9 C6 -68.6(3)
C10 N1 C9 C6 107.5(3)
C7 C6 C9 N1 120.2(3)
C5 C6 C9 N1 -61.6(3)
N2 N1 C10 C11 0.1(3)
C9 N1 C10 C11 -176.2(3)
N1 C10 C11 N3 -0.5(3)
N1 C10 C11 C12 176.4(3)
N2 N3 C11 C10 0.8(3)
Ni1 N3 C11 C10 168.78(16)
N2 N3 C11 C12 -176.8(2)
Ni1 N3 C11 C12 -8.8(3)
C16 N4 C12 C13 -0.8(3)
Ni1 N4 C12 C13 175.36(17)
C16 N4 C12 C11 178.5(2)
Ni1 N4 C12 C11 -5.4(3)
C10 C11 C12 N4 -167.5(3)
N3 C11 C12 N4 9.2(3)
C10 C11 C12 C13 11.7(5)
N3 C11 C12 C13 -171.6(2)
N4 C12 C13 C14 -0.2(3)
C11 C12 C13 C14 -179.3(2)
C12 C13 C14 C15 0.4(4)
C13 C14 C15 C16 0.2(4)
C12 N4 C16 C15 1.5(3)
Ni1 N4 C16 C15 -174.65(17)
C12 N4 C16 C17 -177.5(2)
Ni1 N4 C16 C17 6.4(3)
C14 C15 C16 N4 -1.2(4)
C14 C15 C16 C17 177.6(2)
N6 N5 C17 C18 0.3(3)
Ni1 N5 C17 C18 179.81(16)
N6 N5 C17 C16 178.4(2)
Ni1 N5 C17 C16 -2.1(3)
N4 C16 C17 N5 -2.6(3)
C15 C16 C17 N5 178.5(2)
N4 C16 C17 C18 174.8(3)
C15 C16 C17 C18 -4.1(5)
N6 N7 C18 C17 -0.8(3)
C19 N7 C18 C17 -175.9(2)
N5 C17 C18 N7 0.3(3)
C16 C17 C18 N7 -177.3(3)
N6 N7 C19 C20 166.5(2)
C18 N7 C19 C20 -18.6(4)
N7 C19 C20 C25 93.3(3)
N7 C19 C20 C21 -87.0(3)
C25 C20 C21 C22 0.2(4)
C19 C20 C21 C22 -179.4(3)
C20 C21 C22 C23 -0.7(5)
C21 C22 C23 C24 0.8(5)
C21 C22 C23 C26 -178.9(3)
C22 C23 C24 C25 -0.4(4)
C26 C23 C24 C25 179.3(3)
C23 C24 C25 C20 -0.1(4)
C21 C20 C25 C24 0.2(4)
C19 C20 C25 C24 179.8(2)
C24 C23 C26 O3 177.4(3)
C22 C23 C26 O3 -2.9(4)
C24 C23 C26 O4 -2.7(4)
C22 C23 C26 O4 176.9(3)
O3 C26 O4 C27 0.8(4)
C23 C26 O4 C27 -179.1(2)
C50 N41 N42 N43 -0.3(3)
C49 N41 N42 N43 -177.1(2)
N41 N42 N43 C51 0.2(3)
N41 N42 N43 Ni1 -176.77(19)
N44 Ni1 N43 N42 -179.4(3)
N4 Ni1 N43 N42 4.6(3)
N5 Ni1 N43 N42 81.8(3)
N3 Ni1 N43 N42 -73.5(3)
N45 Ni1 N43 N42 -168.6(2)
N44 Ni1 N43 C51 3.64(17)
N4 Ni1 N43 C51 -172.37(17)
N5 Ni1 N43 C51 -95.18(17)
N3 Ni1 N43 C51 109.51(17)
N45 Ni1 N43 C51 14.5(3)
N4 Ni1 N44 C52 55.3(11)
N5 Ni1 N44 C52 84.63(19)
N3 Ni1 N44 C52 -97.30(19)
N43 Ni1 N44 C52 -3.80(18)
N45 Ni1 N44 C52 -179.0(2)
N4 Ni1 N44 C56 -121.5(10)
N5 Ni1 N44 C56 -92.18(19)
N3 Ni1 N44 C56 85.89(19)
N43 Ni1 N44 C56 179.4(2)
N45 Ni1 N44 C56 4.19(18)
N44 Ni1 N45 N46 161.9(3)
N4 Ni1 N45 N46 -22.0(3)
N5 Ni1 N45 N46 -101.0(2)
N3 Ni1 N45 N46 53.5(2)
N43 Ni1 N45 N46 151.0(2)
N44 Ni1 N45 C57 0.11(17)
N4 Ni1 N45 C57 176.26(17)
N5 Ni1 N45 C57 97.25(17)
N3 Ni1 N45 C57 -108.27(18)
N43 Ni1 N45 C57 -10.7(3)
C57 N45 N46 N47 -0.7(3)
Ni1 N45 N46 N47 -162.82(18)
N45 N46 N47 C58 0.4(3)
N45 N46 N47 C59 174.7(2)
C41 O41 C42 O42 0.8(5)
C41 O41 C42 C43 179.5(2)
O42 C42 C43 C48 177.8(3)
O41 C42 C43 C48 -0.9(4)
O42 C42 C43 C44 -0.4(5)
O41 C42 C43 C44 -179.1(2)
C48 C43 C44 C45 -3.2(4)
C42 C43 C44 C45 175.0(3)
C43 C44 C45 C46 0.9(4)
C44 C45 C46 C47 2.2(4)
C44 C45 C46 C49 -175.5(3)
C45 C46 C47 C48 -3.1(4)
C49 C46 C47 C48 174.5(2)
C46 C47 C48 C43 0.9(4)
C44 C43 C48 C47 2.3(4)
C42 C43 C48 C47 -175.8(2)
N42 N41 C49 C46 63.6(3)
C50 N41 C49 C46 -112.5(3)
C47 C46 C49 N41 -109.2(3)
C45 C46 C49 N41 68.4(3)
N42 N41 C50 C51 0.2(3)
C49 N41 C50 C51 176.6(2)
N42 N43 C51 C50 -0.1(3)
Ni1 N43 C51 C50 177.67(17)
N42 N43 C51 C52 178.9(2)
Ni1 N43 C51 C52 -3.3(3)
N41 C50 C51 N43 0.0(3)
N41 C50 C51 C52 -178.9(3)
C56 N44 C52 C53 -0.7(4)
Ni1 N44 C52 C53 -177.52(19)
C56 N44 C52 C51 180.0(2)
Ni1 N44 C52 C51 3.1(3)
N43 C51 C52 N44 0.3(3)
C50 C51 C52 N44 179.0(3)
N43 C51 C52 C53 -179.0(2)
C50 C51 C52 C53 -0.3(5)
N44 C52 C53 C54 1.0(4)
C51 C52 C53 C54 -179.8(2)
C52 C53 C54 C55 -0.2(4)
C53 C54 C55 C56 -0.7(4)
C52 N44 C56 C55 -0.3(4)
Ni1 N44 C56 C55 176.46(19)
C52 N44 C56 C57 176.0(2)
Ni1 N44 C56 C57 -7.2(3)
C54 C55 C56 N44 1.0(4)
C54 C55 C56 C57 -174.7(3)
N46 N45 C57 C58 0.8(3)
Ni1 N45 C57 C58 167.27(17)
N46 N45 C57 C56 -170.4(2)
Ni1 N45 C57 C56 -4.0(3)
N44 C56 C57 N45 7.2(3)
C55 C56 C57 N45 -176.7(2)
N44 C56 C57 C58 -161.3(3)
C55 C56 C57 C58 14.8(5)
N46 N47 C58 C57 0.1(3)
C59 N47 C58 C57 -173.6(2)
N45 C57 C58 N47 -0.5(3)
C56 C57 C58 N47 168.7(3)
N46 N47 C59 C60 88.7(3)
C58 N47 C59 C60 -98.0(3)
N47 C59 C60 C61 129.0(3)
N47 C59 C60 C65 -60.7(4)
C65 C60 C61 C62 -1.4(5)
C59 C60 C61 C62 169.2(3)
C60 C61 C62 C63 0.5(5)
C61 C62 C63 C64 0.8(5)
C61 C62 C63 C66 -177.7(5)
C61 C62 C63 C166 -173.4(3)
C62 C63 C64 C65 -1.1(6)
C66 C63 C64 C65 177.9(4)
C166 C63 C64 C65 171.5(4)
C61 C60 C65 C64 1.1(5)
C59 C60 C65 C64 -169.4(3)
C63 C64 C65 C60 0.2(6)
C62 C63 C66 O44 -153.7(7)
C64 C63 C66 O44 27.6(9)
C166 C63 C66 O44 -161.3(13)
C62 C63 C66 O43 26.2(8)
C64 C63 C66 O43 -152.5(5)
C166 C63 C66 O43 18.6(4)
O44 C66 O43 C67 -1.4(10)
C63 C66 O43 C67 178.7(5)
C62 C63 C166 O143 -5.2(6)
C64 C63 C166 O143 -178.4(5)
C66 C63 C166 O143 169.9(9)
C62 C63 C166 O144 173.6(3)
C64 C63 C166 O144 0.4(6)
C66 C63 C166 O144 -11.4(5)
O143 C166 O144 C167 2.0(6)
C63 C166 O144 C167 -176.8(3)
